data_7119311
loop_
_publ_author_name
'Wang, Ying'
'Jia, Wei'
'Chen, Ran'
'Zhao, Xiao-Jun'
'Wang, Zhong-Liang'

_publ_section_title
;
 Guest-induced SC-SC transformation within the first K/Cd heterodimetallic
 triazole complex: a luminescent sensor for high-explosives and cyano
 molecules.
;
_journal_issue 3
_journal_name_full 'Chemical communications (Cambridge, England)'
_journal_page_first 636
_journal_page_last 639
_journal_paper_doi 10.1039/c6cc09566f
_journal_volume 53
_journal_year 2017
_chemical_formula_sum 'C43 H45 Cd N15 O8'
_chemical_formula_weight 1012.34
_chemical_name_systematic
; 
 ? 
;
_space_group_IT_number 2
_symmetry_cell_setting triclinic
_symmetry_space_group_name_Hall '-P 1'
_symmetry_space_group_name_H-M 'P -1'
_atom_sites_solution_hydrogens geom
_atom_sites_solution_primary direct
_atom_sites_solution_secondary difmap
_audit_creation_method SHELXL-97
_audit_update_record
;
2016-09-23 deposited with the CCDC.
2016-12-12 downloaded from the CCDC.
;
_cell_angle_alpha 77.045(7)
_cell_angle_beta 82.550(7)
_cell_angle_gamma 83.527(7)
_cell_formula_units_Z 2
_cell_length_a 12.1538(9)
_cell_length_b 12.1574(10)
_cell_length_c 16.1536(14)
_cell_measurement_reflns_used 7605
_cell_measurement_temperature 131.75(10)
_cell_measurement_theta_max 28.7570
_cell_measurement_theta_min 3.3960
_cell_volume 2297.8(3)
_computing_structure_refinement 'SHELXL-97 (Sheldrick, 1997)'
_computing_structure_solution 'SHELXS-97 (Sheldrick, 1990)'
_diffrn_ambient_temperature 131.75(10)
_diffrn_detector_area_resol_mean 16.2116
_diffrn_measured_fraction_theta_full 0.998
_diffrn_measured_fraction_theta_max 0.998
_diffrn_measurement_device_type 'SuperNova, Single source at offset, Eos'
_diffrn_measurement_method '\w scans'
_diffrn_radiation_monochromator mirror
_diffrn_radiation_source 'SuperNova (Mo) X-ray Source'
_diffrn_radiation_type MoK\a
_diffrn_radiation_wavelength 0.71073
_diffrn_reflns_av_R_equivalents 0.0335
_diffrn_reflns_av_sigmaI/netI 0.0547
_diffrn_reflns_limit_h_max 14
_diffrn_reflns_limit_h_min -14
_diffrn_reflns_limit_k_max 14
_diffrn_reflns_limit_k_min -14
_diffrn_reflns_limit_l_max 19
_diffrn_reflns_limit_l_min -19
_diffrn_reflns_number 17176
_diffrn_reflns_theta_full 25.01
_diffrn_reflns_theta_max 25.01
_diffrn_reflns_theta_min 2.92
_exptl_absorpt_coefficient_mu 0.545
_exptl_absorpt_correction_T_max 0.9083
_exptl_absorpt_correction_T_min 0.8759
_exptl_absorpt_correction_type multi-scan
_exptl_absorpt_process_details SADABS
_exptl_crystal_colour Colorless
_exptl_crystal_density_diffrn 1.463
_exptl_crystal_density_method 'not measured'
_exptl_crystal_description Block
_exptl_crystal_F_000 1040
_exptl_crystal_size_max 0.25
_exptl_crystal_size_mid 0.21
_exptl_crystal_size_min 0.18
_refine_diff_density_max 1.122
_refine_diff_density_min -0.749
_refine_diff_density_rms 0.086
_refine_ls_extinction_method none
_refine_ls_goodness_of_fit_ref 1.036
_refine_ls_hydrogen_treatment mixed
_refine_ls_matrix_type full
_refine_ls_number_parameters 628
_refine_ls_number_reflns 8103
_refine_ls_number_restraints 3
_refine_ls_restrained_S_all 1.069
_refine_ls_R_factor_all 0.0573
_refine_ls_R_factor_gt 0.0432
_refine_ls_shift/su_max 0.000
_refine_ls_shift/su_mean 0.000
_refine_ls_structure_factor_coef Fsqd
_refine_ls_weighting_details 'calc w=1/[\s^2^(Fo^2^)+(0.0442P)^2^+2.9839P] where P=(Fo^2^+2Fc^2^)/3'
_refine_ls_weighting_scheme calc
_refine_ls_wR_factor_gt 0.1000
_refine_ls_wR_factor_ref 0.1113
_reflns_number_gt 6370
_reflns_number_total 8103
_reflns_threshold_expression >2sigma(I)
_cod_data_source_file c6cc09566f2.cif
_cod_data_source_block 1
_cod_depositor_comments
;
The following automatic conversions were performed:

'_symmetry_cell_setting' value 'Triclinic' changed to 'triclinic'
according to
/usr/data/users/saulius/crontab/automatic-downloads/rss-feeds/RSC/lib/dictionaries/cif_core.dic
dictionary named 'cif_core.dic' version 2.4.2 from 2011-04-26.

'_exptl_absorpt_correction_type' value 'Multi-scan' changed to
'multi-scan' according to
/usr/data/users/saulius/crontab/automatic-downloads/rss-feeds/RSC/lib/dictionaries/cif_core.dic
dictionary named 'cif_core.dic' version 2.4.2 from 2011-04-26.

Automatic conversion script
Id: cif_fix_values 4268 2015-11-12 08:31:59Z antanas 
;
_cod_original_sg_symbol_H-M P-1
_cod_database_code 7119311

loop_
_symmetry_equiv_pos_as_xyz
'x, y, z'
'-x, -y, -z'

loop_
_atom_site_label
_atom_site_type_symbol
_atom_site_fract_x
_atom_site_fract_y
_atom_site_fract_z
_atom_site_U_iso_or_equiv
_atom_site_adp_type
_atom_site_occupancy
_atom_site_symmetry_multiplicity
_atom_site_calc_flag
_atom_site_refinement_flags
N15 N 0.1121(3) 0.3791(3) -0.40223(19) 0.0245(7) Uani 1 1 d .
C36 C 0.1353(4) 0.2653(4) -0.3866(3) 0.0391(11) Uani 1 1 d .
C38 C 0.1615(3) 0.4098(3) -0.3433(2) 0.0229(8) Uani 1 1 d .
N14 N 0.1944(4) 0.2236(3) -0.3227(2) 0.0466(11) Uani 1 1 d .
N13 N 0.2108(3) 0.3192(3) -0.2949(2) 0.0270(8) Uani 1 1 d .
N12 N 0.8721(3) -0.0191(3) -0.38070(19) 0.0218(7) Uani 1 1 d .
C41 C 0.8101(3) -0.1065(3) -0.3425(3) 0.0273(9) Uani 1 1 d .
C43 C 0.8395(3) 0.0583(3) -0.3343(2) 0.0232(8) Uani 1 1 d .
H43 H 0.8665 0.1292 -0.3441 0.028 Uiso 1 1 calc R
N11 N 0.7420(3) -0.0876(3) -0.2758(2) 0.0311(8) Uani 1 1 d .
N10 N 0.7624(3) 0.0192(3) -0.27166(19) 0.0229(7) Uani 1 1 d .
C14 C 0.7127(3) 0.0704(3) -0.2029(2) 0.0228(8) Uani 1 1 d .
C15 C 0.6768(3) 0.1853(4) -0.2205(3) 0.0286(9) Uani 1 1 d .
Cd1 Cd 0.0000 0.5000 0.5000 0.01766(11) Uani 1 2 d S
Cd2 Cd 1.0000 0.0000 0.5000 0.01573(11) Uani 1 2 d S
N9 N 0.2527(3) 0.4679(3) 0.27615(19) 0.0224(7) Uani 1 1 d .
C10 C 0.5498(3) 0.2160(3) 0.0016(2) 0.0172(7) Uani 1 1 d .
C9 C 0.4521(3) 0.2808(3) -0.0078(2) 0.0168(7) Uani 1 1 d .
N8 N 0.1455(3) 0.4974(3) 0.38938(19) 0.0242(7) Uani 1 1 d .
C11 C 0.6120(3) 0.1676(3) -0.0696(2) 0.0194(8) Uani 1 1 d .
C45 C 0.1580(3) 0.4433(3) 0.3258(2) 0.0226(8) Uani 1 1 d .
H45 H 0.1083 0.3953 0.3170 0.027 Uiso 1 1 calc R
C6 C 0.3005(3) 0.4277(3) 0.2012(2) 0.0205(8) Uani 1 1 d .
C17 C 0.3899(3) 0.2935(3) -0.0834(2) 0.0199(8) Uani 1 1 d .
C23 C 0.5981(3) 0.1808(3) 0.0845(2) 0.0193(8) Uani 1 1 d .
C33 C 0.8398(3) 0.0506(3) 0.3358(2) 0.0211(8) Uani 1 1 d .
H33 H 0.9009 0.0539 0.2944 0.025 Uiso 1 1 calc R
H38 H 0.162(3) 0.478(3) -0.340(2) 0.025 Uiso 1 1 d .
O51 O 1.0840(2) -0.3685(2) 0.54422(17) 0.0302(6) Uani 1 1 d .
N7 N 0.8455(3) 0.0218(3) 0.41897(19) 0.0220(7) Uani 1 1 d .
O49 O 1.0105(2) -0.1912(2) 0.50396(17) 0.0301(6) Uani 1 1 d .
O55 O 1.0011(3) 0.2670(3) 0.2786(2) 0.0422(8) Uani 1 1 d .
O20 O 0.0355(3) 0.1022(3) 0.1828(2) 0.0479(8) Uani 1 1 d G
H20A H 0.0282 0.1576 0.2077 0.072 Uiso 1 1 d G
H20B H 0.0551 0.1255 0.1298 0.072 Uiso 1 1 d G
C60 C 0.9335(5) 0.3020(6) 0.8389(4) 0.0781(19) Uani 1 1 d .
H60A H 0.8563 0.2929 0.8585 0.117 Uiso 1 1 calc R
H60B H 0.9518 0.2786 0.7855 0.117 Uiso 1 1 calc R
H60C H 0.9469 0.3801 0.8313 0.117 Uiso 1 1 calc R
O52 O 0.9587(2) 0.4381(3) 0.2136(2) 0.0434(8) Uani 1 1 d .
O54 O 0.8278(2) 0.3292(3) 0.2697(2) 0.0445(8) Uani 1 1 d .
N6 N 0.7342(3) 0.0744(3) 0.31942(18) 0.0226(7) Uani 1 1 d .
N5 N 0.9281(3) 0.3449(3) 0.2519(2) 0.0286(8) Uani 1 1 d .
C27 C 0.7569(3) 0.1518(3) 0.1658(2) 0.0263(9) Uani 1 1 d .
H27 H 0.8322 0.1570 0.1679 0.032 Uiso 1 1 calc R
C21 C 0.2749(3) 0.4044(3) -0.1883(2) 0.0253(9) Uani 1 1 d .
H21 H 0.2390 0.4739 -0.2118 0.030 Uiso 1 1 calc R
N4 N 0.6662(3) 0.0655(4) 0.3944(2) 0.0426(10) Uani 1 1 d .
C24 C 0.5325(3) 0.1362(3) 0.1595(2) 0.0223(8) Uani 1 1 d .
H24 H 0.4575 0.1297 0.1574 0.027 Uiso 1 1 calc R
C26 C 0.6887(3) 0.1095(3) 0.2396(2) 0.0208(8) Uani 1 1 d .
C4 C 0.4586(3) 0.3984(3) 0.1015(2) 0.0208(8) Uani 1 1 d .
H4 H 0.5324 0.4094 0.0806 0.025 Uiso 1 1 calc R
C22 C 0.3325(3) 0.3931(3) -0.1187(2) 0.0231(8) Uani 1 1 d .
H22 H 0.3326 0.4557 -0.0945 0.028 Uiso 1 1 calc R
C7 C 0.2359(3) 0.3747(3) 0.1599(2) 0.0227(8) Uani 1 1 d .
H7 H 0.1608 0.3686 0.1787 0.027 Uiso 1 1 calc R
C25 C 0.5766(3) 0.1015(3) 0.2364(2) 0.0236(8) Uani 1 1 d .
H25 H 0.5315 0.0729 0.2859 0.028 Uiso 1 1 calc R
C19 C 0.3211(3) 0.2062(3) -0.1867(3) 0.0308(10) Uani 1 1 d .
H19 H 0.3155 0.1427 -0.2086 0.037 Uiso 1 1 calc R
O63 O 0.6622(3) 0.2540(3) 0.5594(2) 0.0563(9) Uani 1 1 d .
C12 C 0.6591(3) 0.0576(3) -0.0549(2) 0.0270(9) Uani 1 1 d .
H12 H 0.6578 0.0158 0.0010 0.032 Uiso 1 1 calc R
C8 C 0.2845(3) 0.3307(3) 0.0904(2) 0.0210(8) Uani 1 1 d .
H8 H 0.2410 0.2956 0.0623 0.025 Uiso 1 1 calc R
C50 C 1.0792(3) -0.2638(3) 0.5378(2) 0.0246(9) Uani 1 1 d .
H50 H 1.1343 -0.2376 0.5615 0.030 Uiso 1 1 calc R
C5 C 0.4115(3) 0.4415(3) 0.1714(2) 0.0230(8) Uani 1 1 d .
H5 H 0.4537 0.4794 0.1982 0.028 Uiso 1 1 calc R
N3 N 0.3066(3) 0.5389(3) 0.3086(2) 0.0367(9) Uani 1 1 d .
C18 C 0.3797(3) 0.1973(3) -0.1173(3) 0.0293(9) Uani 1 1 d .
H18 H 0.4131 0.1271 -0.0923 0.035 Uiso 1 1 calc R
C20 C 0.2711(3) 0.3102(3) -0.2231(2) 0.0244(9) Uani 1 1 d .
C16 C 0.6276(3) 0.2338(3) -0.1531(2) 0.0286(9) Uani 1 1 d .
H16 H 0.6047 0.3108 -0.1632 0.034 Uiso 1 1 calc R
H15 H 0.683(3) 0.234(3) -0.282(3) 0.034 Uiso 1 1 d .
C28 C 0.7109(3) 0.1858(3) 0.0894(2) 0.0249(9) Uani 1 1 d .
H28 H 0.7566 0.2129 0.0399 0.030 Uiso 1 1 calc R
O57 O 1.0983(3) 0.1787(3) 1.0114(2) 0.0626(10) Uani 1 1 d .
C13 C 0.7086(3) 0.0075(3) -0.1212(2) 0.0291(9) Uani 1 1 d .
H13 H 0.7384 -0.0676 -0.1103 0.035 Uiso 1 1 calc R
C47 C 0.2385(3) 0.5541(4) 0.3762(3) 0.0327(10) Uani 1 1 d .
H47 H 0.2530 0.5998 0.4119 0.039 Uiso 1 1 calc R
C31 C 0.7370(3) 0.0343(4) 0.4514(3) 0.0381(11) Uani 1 1 d .
H31 H 0.7148 0.0216 0.5098 0.046 Uiso 1 1 calc R
H41 H 0.817(4) -0.169(4) -0.357(3) 0.046 Uiso 1 1 d .
H36 H 0.112(4) 0.221(4) -0.419(3) 0.046 Uiso 1 1 d .
C64 C 0.5711(5) 0.2438(5) 0.5383(4) 0.0664(16) Uani 1 1 d .
N2 N 0.5307(5) 0.2973(5) 0.4690(4) 0.0858(17) Uani 1 1 d .
N1 N 0.9995(5) 0.2355(7) 0.8993(4) 0.129(3) Uani 1 1 d D
C62 C 0.9952(6) 0.3673(5) 0.9749(4) 0.0759(19) Uani 1 1 d D
H62A H 1.0349 0.4218 0.9327 0.091 Uiso 1 1 calc R
H62B H 1.0093 0.3728 1.0309 0.091 Uiso 1 1 calc R
H62C H 0.9169 0.3820 0.9699 0.091 Uiso 1 1 calc R
C66 C 0.4277(6) 0.2729(7) 0.4390(5) 0.103(3) Uani 1 1 d .
H66A H 0.4428 0.2075 0.4141 0.154 Uiso 1 1 calc R
H66B H 0.4023 0.3368 0.3971 0.154 Uiso 1 1 calc R
H66C H 0.3712 0.2587 0.4865 0.154 Uiso 1 1 calc R
C67 C 0.4970(6) 0.1566(7) 0.5972(5) 0.105(3) Uani 1 1 d .
H67A H 0.4699 0.1113 0.5638 0.158 Uiso 1 1 calc R
H67B H 0.4351 0.1956 0.6251 0.158 Uiso 1 1 calc R
H67C H 0.5398 0.1085 0.6394 0.158 Uiso 1 1 calc R
C68 C 0.6027(6) 0.3782(7) 0.4097(5) 0.123(3) Uani 1 1 d .
H68A H 0.6704 0.3793 0.4342 0.184 Uiso 1 1 calc R
H68B H 0.5643 0.4526 0.4006 0.184 Uiso 1 1 calc R
H68C H 0.6200 0.3549 0.3562 0.184 Uiso 1 1 calc R
C58 C 1.0377(6) 0.2382(8) 0.9599(4) 0.115(4) Uani 1 1 d D
C61 C 1.0379(8) 0.1023(6) 0.8886(5) 0.126(4) Uani 1 1 d D
H61A H 0.9728 0.0633 0.8909 0.189 Uiso 1 1 calc R
H61B H 1.0810 0.0639 0.9341 0.189 Uiso 1 1 calc R
H61C H 1.0820 0.1032 0.8347 0.189 Uiso 1 1 calc R
C1 C 0.3974(3) 0.3382(3) 0.0616(2) 0.0177(8) Uani 1 1 d .

loop_
_atom_site_aniso_label
_atom_site_aniso_U_11
_atom_site_aniso_U_22
_atom_site_aniso_U_33
_atom_site_aniso_U_23
_atom_site_aniso_U_13
_atom_site_aniso_U_12
N15 0.0264(18) 0.0270(18) 0.0210(17) -0.0063(14) -0.0108(14) 0.0051(14)
C36 0.058(3) 0.030(2) 0.037(3) -0.011(2) -0.030(2) 0.002(2)
C38 0.032(2) 0.021(2) 0.017(2) -0.0052(16) -0.0111(17) 0.0027(17)
N14 0.078(3) 0.0223(19) 0.048(2) -0.0114(17) -0.046(2) 0.0109(19)
N13 0.0343(19) 0.0237(18) 0.0270(18) -0.0119(14) -0.0163(15) 0.0083(15)
N12 0.0237(17) 0.0265(17) 0.0152(16) -0.0071(13) -0.0029(13) 0.0038(14)
C41 0.032(2) 0.025(2) 0.025(2) -0.0080(18) -0.0018(18) 0.0010(18)
C43 0.028(2) 0.025(2) 0.0172(19) -0.0067(16) -0.0010(16) -0.0002(16)
N11 0.034(2) 0.0276(19) 0.0307(19) -0.0077(15) 0.0018(16) -0.0023(15)
N10 0.0247(17) 0.0255(17) 0.0183(17) -0.0069(14) 0.0000(14) 0.0009(14)
C14 0.025(2) 0.030(2) 0.0142(19) -0.0099(16) -0.0016(16) 0.0036(16)
C15 0.027(2) 0.033(2) 0.024(2) -0.0036(18) -0.0028(18) 0.0017(18)
Cd1 0.0188(2) 0.0234(2) 0.01063(19) -0.00535(15) -0.00494(15) 0.00585(15)
Cd2 0.0161(2) 0.0203(2) 0.01165(19) -0.00569(14) -0.00490(14) 0.00320(15)
N9 0.0249(17) 0.0292(18) 0.0154(16) -0.0113(14) 0.0014(14) -0.0029(14)
C10 0.0163(18) 0.0237(19) 0.0118(18) -0.0041(15) -0.0035(14) 0.0008(15)
C9 0.0166(18) 0.0220(19) 0.0125(18) -0.0047(14) -0.0040(14) 0.0001(15)
N8 0.0250(17) 0.0358(19) 0.0128(16) -0.0101(14) -0.0021(13) 0.0022(15)
C11 0.0161(18) 0.027(2) 0.0151(18) -0.0055(15) -0.0057(15) 0.0041(15)
C45 0.0206(19) 0.029(2) 0.020(2) -0.0094(16) -0.0027(16) 0.0002(16)
C6 0.0198(19) 0.027(2) 0.0158(19) -0.0082(16) -0.0005(15) 0.0017(16)
C17 0.0187(19) 0.029(2) 0.0125(18) -0.0083(16) -0.0027(15) 0.0034(16)
C23 0.0193(19) 0.026(2) 0.0131(18) -0.0064(15) -0.0061(15) 0.0052(15)
C33 0.0204(19) 0.028(2) 0.0147(19) -0.0027(15) -0.0064(15) 0.0008(16)
O51 0.0404(17) 0.0189(14) 0.0340(16) -0.0083(12) -0.0141(13) 0.0031(12)
N7 0.0223(17) 0.0249(17) 0.0184(17) -0.0015(13) -0.0080(13) 0.0003(13)
O49 0.0373(16) 0.0231(15) 0.0330(16) -0.0089(12) -0.0168(13) 0.0050(13)
O55 0.0381(18) 0.0349(18) 0.051(2) -0.0081(15) -0.0095(15) 0.0126(14)
O20 0.045(2) 0.060(2) 0.042(2) -0.0198(17) -0.0011(17) -0.0020(17)
C60 0.075(4) 0.089(5) 0.072(4) -0.001(4) -0.037(4) -0.017(4)
O52 0.0326(17) 0.0360(19) 0.054(2) 0.0027(16) -0.0002(15) -0.0008(14)
O54 0.0276(17) 0.0398(19) 0.064(2) -0.0016(16) -0.0113(16) -0.0062(14)
N6 0.0227(17) 0.0313(18) 0.0140(16) -0.0023(13) -0.0070(13) -0.0022(14)
N5 0.0285(19) 0.0271(19) 0.031(2) -0.0076(15) -0.0083(16) 0.0042(16)
C27 0.0164(19) 0.043(2) 0.020(2) -0.0064(18) -0.0041(16) -0.0027(17)
C21 0.031(2) 0.020(2) 0.026(2) -0.0046(16) -0.0146(18) 0.0077(17)
N4 0.0224(19) 0.081(3) 0.0218(19) -0.0028(19) -0.0056(16) -0.0045(19)
C24 0.0161(18) 0.032(2) 0.019(2) -0.0029(16) -0.0058(15) -0.0032(16)
C26 0.0219(19) 0.028(2) 0.0147(19) -0.0051(16) -0.0100(16) 0.0006(16)
C4 0.0172(18) 0.027(2) 0.0190(19) -0.0068(16) -0.0018(15) -0.0006(15)
C22 0.026(2) 0.021(2) 0.026(2) -0.0106(16) -0.0110(17) 0.0026(16)
C7 0.0185(19) 0.031(2) 0.0180(19) -0.0076(16) -0.0004(16) 0.0019(16)
C25 0.022(2) 0.032(2) 0.0159(19) -0.0025(16) -0.0038(16) -0.0057(17)
C19 0.036(2) 0.031(2) 0.029(2) -0.0124(18) -0.0121(19) 0.0025(19)
O63 0.060(2) 0.063(2) 0.053(2) -0.0176(19) -0.0129(19) -0.0153(19)
C12 0.034(2) 0.031(2) 0.0133(19) -0.0024(16) -0.0044(17) 0.0056(18)
C8 0.0217(19) 0.027(2) 0.0174(19) -0.0075(16) -0.0067(16) -0.0016(16)
C50 0.027(2) 0.026(2) 0.022(2) -0.0077(17) -0.0021(17) -0.0021(17)
C5 0.026(2) 0.026(2) 0.019(2) -0.0097(16) -0.0034(16) -0.0018(16)
N3 0.042(2) 0.044(2) 0.032(2) -0.0227(18) 0.0042(17) -0.0156(18)
C18 0.031(2) 0.028(2) 0.029(2) -0.0073(18) -0.0119(18) 0.0064(18)
C20 0.030(2) 0.027(2) 0.018(2) -0.0078(16) -0.0155(17) 0.0079(17)
C16 0.031(2) 0.031(2) 0.023(2) -0.0075(17) -0.0020(18) 0.0057(18)
C28 0.020(2) 0.039(2) 0.0147(19) -0.0018(17) -0.0023(16) -0.0047(17)
O57 0.084(3) 0.064(2) 0.036(2) -0.0041(18) -0.015(2) 0.005(2)
C13 0.040(2) 0.024(2) 0.021(2) -0.0026(17) -0.0040(18) 0.0071(18)
C47 0.036(2) 0.041(3) 0.027(2) -0.020(2) 0.0039(19) -0.008(2)
C31 0.028(2) 0.066(3) 0.019(2) -0.004(2) -0.0116(18) -0.003(2)
C64 0.066(4) 0.071(4) 0.067(4) -0.027(3) -0.010(3) 0.005(3)
N2 0.083(4) 0.093(4) 0.075(4) -0.011(3) -0.017(3) 0.013(3)
N1 0.084(5) 0.177(8) 0.094(5) 0.081(5) -0.043(4) -0.065(5)
C62 0.096(5) 0.054(4) 0.078(5) -0.025(3) 0.004(4) -0.004(3)
C66 0.068(5) 0.140(7) 0.097(6) -0.006(5) -0.039(4) -0.004(5)
C67 0.089(5) 0.117(7) 0.098(6) 0.022(5) -0.010(5) -0.046(5)
C68 0.089(6) 0.119(7) 0.112(7) 0.061(5) 0.018(5) -0.012(5)
C58 0.074(5) 0.218(11) 0.039(4) 0.029(5) -0.006(4) -0.066(6)
C61 0.197(10) 0.068(5) 0.123(7) -0.058(5) 0.058(7) -0.062(6)
C1 0.0189(18) 0.0222(19) 0.0130(18) -0.0066(15) -0.0063(15) 0.0049(15)

loop_
_atom_type_symbol
_atom_type_description
_atom_type_scat_dispersion_real
_atom_type_scat_dispersion_imag
_atom_type_scat_source
C C 0.0033 0.0016 'International Tables Vol C Tables 4.2.6.8 and 6.1.1.4'
H H 0.0000 0.0000 'International Tables Vol C Tables 4.2.6.8 and 6.1.1.4'
Cd Cd -0.8075 1.2024 'International Tables Vol C Tables 4.2.6.8 and 6.1.1.4'
N N 0.0061 0.0033 'International Tables Vol C Tables 4.2.6.8 and 6.1.1.4'
O O 0.0106 0.0060 'International Tables Vol C Tables 4.2.6.8 and 6.1.1.4'

loop_
_geom_angle_atom_site_label_1
_geom_angle_atom_site_label_2
_geom_angle_atom_site_label_3
_geom_angle
_geom_angle_site_symmetry_1
_geom_angle_site_symmetry_3
C38 N15 C36 103.1(3) . .
C38 N15 Cd1 126.0(3) . 1_554
C36 N15 Cd1 130.8(3) . 1_554
N14 C36 N15 115.0(4) . .
N15 C38 N13 110.2(3) . .
C36 N14 N13 102.4(3) . .
C38 N13 N14 109.3(3) . .
C38 N13 C20 130.2(3) . .
N14 N13 C20 120.5(3) . .
C43 N12 C41 103.6(3) . .
C43 N12 Cd2 126.3(3) . 1_554
C41 N12 Cd2 130.1(2) . 1_554
N11 C41 N12 114.0(3) . .
N12 C43 N10 109.7(3) . .
C41 N11 N10 102.6(3) . .
C43 N10 N11 110.0(3) . .
C43 N10 C14 128.1(3) . .
N11 N10 C14 121.7(3) . .
C13 C14 C15 121.8(3) . .
C13 C14 N10 119.2(3) . .
C15 C14 N10 118.8(3) . .
C16 C15 C14 118.2(4) . .
O51 Cd1 O51 180.00(7) 2_656 1_465
O51 Cd1 N8 89.19(10) 2_656 2_566
O51 Cd1 N8 90.81(10) 1_465 2_566
O51 Cd1 N8 90.81(10) 2_656 .
O51 Cd1 N8 89.19(10) 1_465 .
N8 Cd1 N8 180.0 2_566 .
O51 Cd1 N15 99.77(10) 2_656 1_556
O51 Cd1 N15 80.23(10) 1_465 1_556
N8 Cd1 N15 89.57(11) 2_566 1_556
N8 Cd1 N15 90.43(11) . 1_556
O51 Cd1 N15 80.23(10) 2_656 2_565
O51 Cd1 N15 99.77(10) 1_465 2_565
N8 Cd1 N15 90.43(11) 2_566 2_565
N8 Cd1 N15 89.57(11) . 2_565
N15 Cd1 N15 180.00(12) 1_556 2_565
N12 Cd2 N12 180.0 1_556 2_755
N12 Cd2 O49 91.30(10) 1_556 .
N12 Cd2 O49 88.70(10) 2_755 .
N12 Cd2 O49 88.70(10) 1_556 2_756
N12 Cd2 O49 91.30(10) 2_755 2_756
O49 Cd2 O49 180.00(14) . 2_756
N12 Cd2 N7 93.30(10) 1_556 2_756
N12 Cd2 N7 86.70(10) 2_755 2_756
O49 Cd2 N7 92.15(10) . 2_756
O49 Cd2 N7 87.85(10) 2_756 2_756
N12 Cd2 N7 86.70(10) 1_556 .
N12 Cd2 N7 93.30(10) 2_755 .
O49 Cd2 N7 87.85(10) . .
O49 Cd2 N7 92.15(10) 2_756 .
N7 Cd2 N7 180.0 2_756 .
C45 N9 N3 109.7(3) . .
C45 N9 C6 129.3(3) . .
N3 N9 C6 120.9(3) . .
C9 C10 C23 122.9(3) . .
C9 C10 C11 121.7(3) . .
C23 C10 C11 115.2(3) . .
C10 C9 C17 123.0(3) . .
C10 C9 C1 120.6(3) . .
C17 C9 C1 116.3(3) . .
C45 N8 C47 103.4(3) . .
C45 N8 Cd1 129.9(3) . .
C47 N8 Cd1 126.7(2) . .
C12 C11 C16 118.1(3) . .
C12 C11 C10 120.7(3) . .
C16 C11 C10 121.2(3) . .
N8 C45 N9 109.9(3) . .
C7 C6 C5 120.7(3) . .
C7 C6 N9 119.8(3) . .
C5 C6 N9 119.5(3) . .
C22 C17 C18 117.0(3) . .
C22 C17 C9 122.9(3) . .
C18 C17 C9 119.8(3) . .
C28 C23 C24 117.7(3) . .
C28 C23 C10 121.4(3) . .
C24 C23 C10 120.8(3) . .
N7 C33 N6 110.4(3) . .
C50 O51 Cd1 140.3(3) . 1_645
C33 N7 C31 102.6(3) . .
C33 N7 Cd2 131.0(3) . .
C31 N7 Cd2 124.7(2) . .
C50 O49 Cd2 126.4(2) . .
C33 N6 N4 109.7(3) . .
C33 N6 C26 129.9(3) . .
N4 N6 C26 120.4(3) . .
O52 N5 O54 121.4(3) . .
O52 N5 O55 118.6(3) . .
O54 N5 O55 119.8(4) . .
C28 C27 C26 118.9(3) . .
C22 C21 C20 119.0(3) . .
C31 N4 N6 102.3(3) . .
C25 C24 C23 121.4(3) . .
C25 C26 C27 120.6(3) . .
C25 C26 N6 119.5(3) . .
C27 C26 N6 119.9(3) . .
C5 C4 C1 121.3(3) . .
C17 C22 C21 122.7(3) . .
C6 C7 C8 119.3(3) . .
C24 C25 C26 119.5(4) . .
C20 C19 C18 119.2(3) . .
C11 C12 C13 121.7(4) . .
C7 C8 C1 121.2(3) . .
O49 C50 O51 127.8(4) . .
C4 C5 C6 119.4(3) . .
C47 N3 N9 102.6(3) . .
C19 C18 C17 121.2(4) . .
C19 C20 C21 120.6(3) . .
C19 C20 N13 119.1(3) . .
C21 C20 N13 120.2(3) . .
C15 C16 C11 120.7(4) . .
C27 C28 C23 121.8(4) . .
C14 C13 C12 118.8(4) . .
N3 C47 N8 114.4(3) . .
N4 C31 N7 115.1(4) . .
O63 C64 N2 126.2(7) . .
O63 C64 C67 118.6(6) . .
N2 C64 C67 115.2(6) . .
C64 N2 C66 125.3(7) . .
C64 N2 C68 116.0(6) . .
C66 N2 C68 118.1(6) . .
C58 N1 C60 141.6(10) . .
C58 N1 C61 101.9(8) . .
C60 N1 C61 116.5(7) . .
N1 C58 O57 140.3(11) . .
N1 C58 C62 103.0(8) . .
O57 C58 C62 116.7(7) . .
C8 C1 C4 117.9(3) . .
C8 C1 C9 121.0(3) . .
C4 C1 C9 121.0(3) . .

loop_
_geom_bond_atom_site_label_1
_geom_bond_atom_site_label_2
_geom_bond_distance
_geom_bond_site_symmetry_2
N15 C38 1.328(5) .
N15 C36 1.354(5) .
N15 Cd1 2.361(3) 1_554
C36 N14 1.309(5) .
C38 N13 1.331(5) .
N14 N13 1.379(4) .
N13 C20 1.427(4) .
N12 C43 1.326(4) .
N12 C41 1.358(5) .
N12 Cd2 2.300(3) 1_554
C41 N11 1.317(5) .
C43 N10 1.329(5) .
N11 N10 1.367(4) .
N10 C14 1.427(4) .
C14 C13 1.367(5) .
C14 C15 1.393(5) .
C15 C16 1.390(5) .
Cd1 O51 2.276(2) 2_656
Cd1 O51 2.276(2) 1_465
Cd1 N8 2.348(3) 2_566
Cd1 N8 2.348(3) .
Cd1 N15 2.361(3) 1_556
Cd1 N15 2.361(3) 2_565
Cd2 N12 2.300(3) 1_556
Cd2 N12 2.300(3) 2_755
Cd2 O49 2.301(3) .
Cd2 O49 2.301(3) 2_756
Cd2 N7 2.383(3) 2_756
Cd2 N7 2.383(3) .
N9 C45 1.337(5) .
N9 N3 1.367(4) .
N9 C6 1.436(4) .
C10 C9 1.355(5) .
C10 C23 1.486(5) .
C10 C11 1.491(5) .
C9 C17 1.489(5) .
C9 C1 1.496(5) .
N8 C45 1.323(4) .
N8 C47 1.359(5) .
C11 C12 1.375(5) .
C11 C16 1.408(5) .
C6 C7 1.385(5) .
C6 C5 1.388(5) .
C17 C22 1.372(5) .
C17 C18 1.421(5) .
C23 C28 1.393(5) .
C23 C24 1.396(5) .
C33 N7 1.320(5) .
C33 N6 1.330(5) .
O51 C50 1.248(4) .
O51 Cd1 2.276(2) 1_645
N7 C31 1.359(5) .
O49 C50 1.230(4) .
O55 N5 1.263(4) .
C60 N1 1.397(8) .
O52 N5 1.235(4) .
O54 N5 1.242(4) .
N6 N4 1.365(4) .
N6 C26 1.427(4) .
C27 C28 1.379(5) .
C27 C26 1.391(5) .
C21 C22 1.373(5) .
C21 C20 1.392(5) .
N4 C31 1.307(5) .
C24 C25 1.377(5) .
C26 C25 1.386(5) .
C4 C5 1.380(5) .
C4 C1 1.401(5) .
C7 C8 1.386(5) .
C19 C20 1.379(5) .
C19 C18 1.383(5) .
O63 C64 1.228(7) .
C12 C13 1.387(5) .
C8 C1 1.397(5) .
N3 C47 1.316(5) .
O57 C58 1.236(8) .
C64 N2 1.288(8) .
C64 C67 1.544(9) .
N2 C66 1.481(8) .
N2 C68 1.484(9) .
N1 C58 1.143(8) .
N1 C61 1.676(9) .
C62 C58 1.656(10) .

loop_
_geom_torsion_atom_site_label_1
_geom_torsion_atom_site_label_2
_geom_torsion_atom_site_label_3
_geom_torsion_atom_site_label_4
_geom_torsion
_geom_torsion_site_symmetry_1
C38 N15 C36 N14 0.3(6) .
Cd1 N15 C36 N14 -174.9(3) 1_554
C36 N15 C38 N13 -0.4(5) .
Cd1 N15 C38 N13 175.1(3) 1_554
N15 C36 N14 N13 -0.1(6) .
N15 C38 N13 N14 0.4(5) .
N15 C38 N13 C20 -178.3(4) .
C36 N14 N13 C38 -0.2(5) .
C36 N14 N13 C20 178.7(4) .
C43 N12 C41 N11 -0.1(5) .
Cd2 N12 C41 N11 -178.1(3) 1_554
C41 N12 C43 N10 0.1(4) .
Cd2 N12 C43 N10 178.2(2) 1_554
N12 C41 N11 N10 0.1(4) .
N12 C43 N10 N11 -0.1(4) .
N12 C43 N10 C14 173.8(3) .
C41 N11 N10 C43 0.0(4) .
C41 N11 N10 C14 -174.3(3) .
C43 N10 C14 C13 -129.9(4) .
N11 N10 C14 C13 43.3(5) .
C43 N10 C14 C15 45.6(6) .
N11 N10 C14 C15 -141.2(4) .
C13 C14 C15 C16 -5.2(6) .
N10 C14 C15 C16 179.4(3) .
C23 C10 C9 C17 -164.9(3) .
C11 C10 C9 C17 10.3(6) .
C23 C10 C9 C1 11.3(6) .
C11 C10 C9 C1 -173.5(3) .
O51 Cd1 N8 C45 4.8(3) 2_656
O51 Cd1 N8 C45 -175.2(3) 1_465
N8 Cd1 N8 C45 172(100) 2_566
N15 Cd1 N8 C45 104.6(3) 1_556
N15 Cd1 N8 C45 -75.4(3) 2_565
O51 Cd1 N8 C47 -175.5(3) 2_656
O51 Cd1 N8 C47 4.5(3) 1_465
N8 Cd1 N8 C47 -9(100) 2_566
N15 Cd1 N8 C47 -75.7(3) 1_556
N15 Cd1 N8 C47 104.3(3) 2_565
C9 C10 C11 C12 -137.2(4) .
C23 C10 C11 C12 38.4(5) .
C9 C10 C11 C16 45.0(5) .
C23 C10 C11 C16 -139.4(4) .
C47 N8 C45 N9 -1.1(4) .
Cd1 N8 C45 N9 178.6(2) .
N3 N9 C45 N8 1.4(4) .
C6 N9 C45 N8 179.0(3) .
C45 N9 C6 C7 15.2(6) .
N3 N9 C6 C7 -167.3(4) .
C45 N9 C6 C5 -164.2(4) .
N3 N9 C6 C5 13.2(5) .
C10 C9 C17 C22 -143.7(4) .
C1 C9 C17 C22 40.0(5) .
C10 C9 C17 C18 42.2(5) .
C1 C9 C17 C18 -134.1(4) .
C9 C10 C23 C28 -136.0(4) .
C11 C10 C23 C28 48.5(5) .
C9 C10 C23 C24 47.3(5) .
C11 C10 C23 C24 -128.2(4) .
N6 C33 N7 C31 -2.4(4) .
N6 C33 N7 Cd2 -167.5(2) .
N12 Cd2 N7 C33 171.6(3) 1_556
N12 Cd2 N7 C33 -8.4(3) 2_755
O49 Cd2 N7 C33 -97.0(3) .
O49 Cd2 N7 C33 83.0(3) 2_756
N7 Cd2 N7 C33 86(100) 2_756
N12 Cd2 N7 C31 9.3(3) 1_556
N12 Cd2 N7 C31 -170.7(3) 2_755
O49 Cd2 N7 C31 100.7(3) .
O49 Cd2 N7 C31 -79.3(3) 2_756
N7 Cd2 N7 C31 -76(100) 2_756
N12 Cd2 O49 C50 -94.6(3) 1_556
N12 Cd2 O49 C50 85.4(3) 2_755
O49 Cd2 O49 C50 -148(100) 2_756
N7 Cd2 O49 C50 -1.2(3) 2_756
N7 Cd2 O49 C50 178.8(3) .
N7 C33 N6 N4 2.4(4) .
N7 C33 N6 C26 179.6(3) .
C33 N6 N4 C31 -1.2(5) .
C26 N6 N4 C31 -178.8(4) .
C28 C23 C24 C25 2.1(5) .
C10 C23 C24 C25 178.9(3) .
C28 C27 C26 C25 0.2(6) .
C28 C27 C26 N6 -179.7(3) .
C33 N6 C26 C25 163.4(4) .
N4 N6 C26 C25 -19.6(5) .
C33 N6 C26 C27 -16.8(6) .
N4 N6 C26 C27 160.2(4) .
C18 C17 C22 C21 -5.4(6) .
C9 C17 C22 C21 -179.7(4) .
C20 C21 C22 C17 2.2(6) .
C5 C6 C7 C8 2.9(6) .
N9 C6 C7 C8 -176.6(3) .
C23 C24 C25 C26 -0.9(6) .
C27 C26 C25 C24 -0.3(6) .
N6 C26 C25 C24 179.5(3) .
C16 C11 C12 C13 -8.1(6) .
C10 C11 C12 C13 174.0(4) .
C6 C7 C8 C1 0.5(6) .
Cd2 O49 C50 O51 176.6(3) .
Cd1 O51 C50 O49 6.0(7) 1_645
C1 C4 C5 C6 -1.7(6) .
C7 C6 C5 C4 -2.2(6) .
N9 C6 C5 C4 177.2(3) .
C45 N9 N3 C47 -1.0(4) .
C6 N9 N3 C47 -178.9(4) .
C20 C19 C18 C17 -0.5(6) .
C22 C17 C18 C19 4.5(6) .
C9 C17 C18 C19 179.0(4) .
C18 C19 C20 C21 -2.9(6) .
C18 C19 C20 N13 179.8(4) .
C22 C21 C20 C19 2.1(6) .
C22 C21 C20 N13 179.3(4) .
C38 N13 C20 C19 -175.8(4) .
N14 N13 C20 C19 5.7(6) .
C38 N13 C20 C21 7.0(7) .
N14 N13 C20 C21 -171.5(4) .
C14 C15 C16 C11 -1.6(6) .
C12 C11 C16 C15 8.0(6) .
C10 C11 C16 C15 -174.1(4) .
C26 C27 C28 C23 1.1(6) .
C24 C23 C28 C27 -2.2(6) .
C10 C23 C28 C27 -179.0(4) .
C15 C14 C13 C12 5.2(6) .
N10 C14 C13 C12 -179.4(4) .
C11 C12 C13 C14 1.6(6) .
N9 N3 C47 N8 0.3(5) .
C45 N8 C47 N3 0.5(5) .
Cd1 N8 C47 N3 -179.3(3) .
N6 N4 C31 N7 -0.3(5) .
C33 N7 C31 N4 1.7(5) .
Cd2 N7 C31 N4 168.1(3) .
O63 C64 N2 C66 171.3(6) .
C67 C64 N2 C66 -6.7(10) .
O63 C64 N2 C68 0.4(10) .
C67 C64 N2 C68 -177.6(7) .
C60 N1 C58 O57 -177.7(8) .
C61 N1 C58 O57 5.1(12) .
C60 N1 C58 C62 0.0(12) .
C61 N1 C58 C62 -177.1(5) .
C7 C8 C1 C4 -4.3(6) .
C7 C8 C1 C9 173.8(3) .
C5 C4 C1 C8 4.9(5) .
C5 C4 C1 C9 -173.2(3) .
C10 C9 C1 C8 -131.3(4) .
C17 C9 C1 C8 45.1(5) .
C10 C9 C1 C4 46.7(5) .
C17 C9 C1 C4 -136.9(4) .
